data_4311695
loop_
_publ_author_name
'Mitsuru Kondo'
'Yasuhiko Irie'
'Yusuke Shimizu'
'Makoto Miyazawa'
'Hiroyuki Kawaguchi'
'Akira Nakamura'
'Tetsuyoshi Naito'
'Kenji Maeda'
'Fumio Uchida'

_publ_section_title
;
 Dynamic Coordination Polymers with 4,4'-Oxybis(benzoate): Reversible
 Transformations of Nano- and Nonporous Coordination Frameworks Responding
 to Present Solvents
;
_journal_name_full 'Inorganic Chemistry'
_journal_page_first 6139
_journal_page_last 6141
_journal_paper_doi 10.1021/ic0496166
_journal_volume 43
_journal_year 2004
_chemical_formula_sum 'C40 H44 N4 O14 Zn2'
_chemical_formula_weight 935.57
_space_group_IT_number 52
_symmetry_cell_setting orthorhombic
_symmetry_Int_Tables_number 52
_symmetry_space_group_name_Hall '-P 2a 2bc'
_symmetry_space_group_name_H-M 'P n n a'
_cell_angle_alpha 90
_cell_angle_beta 90
_cell_angle_gamma 90
_cell_formula_units_Z 4
_cell_length_a 23.79(1)
_cell_length_b 15.887(7)
_cell_length_c 17.773(8)
_cell_measurement_reflns_used 20182
_cell_measurement_temperature 293.2
_cell_measurement_theta_max 15.8
_cell_measurement_theta_min 1.4
_cell_volume 6717(5)
_computing_data_reduction 'teXsan Ver. 1.11'
_computing_publication_material 'teXsan Ver. 1.11'
_computing_structure_refinement 'teXsan Ver. 1.10'
_computing_structure_solution SIR92
_diffrn_detector_area_resol_mean 14.62
_diffrn_measured_fraction_theta_full 0.9225
_diffrn_measured_fraction_theta_max 0.9225
_diffrn_measurement_device_type 'Rigaku/MSC Mercury CCD'
_diffrn_measurement_method \w
_diffrn_radiation_type 'Mo K\a'
_diffrn_radiation_wavelength 0.7107
_diffrn_reflns_av_R_equivalents 0.061
_diffrn_reflns_limit_h_max 34
_diffrn_reflns_limit_h_min -35
_diffrn_reflns_limit_k_max 23
_diffrn_reflns_limit_k_min -22
_diffrn_reflns_limit_l_max 26
_diffrn_reflns_limit_l_min -21
_diffrn_reflns_number 63617
_diffrn_reflns_theta_full 31.73
_diffrn_reflns_theta_max 31.73
_exptl_absorpt_coefficient_mu 0.759
_exptl_absorpt_correction_T_max 0.859
_exptl_absorpt_correction_T_min 0.582
_exptl_absorpt_correction_type none
_exptl_crystal_colour colorless
_exptl_crystal_density_diffrn 0.925
_exptl_crystal_density_method 'not measured'
_exptl_crystal_description prism
_exptl_crystal_size_max 0.200
_exptl_crystal_size_mid 0.200
_exptl_crystal_size_min 0.200
_refine_diff_density_max 0.34
_refine_diff_density_min -0.26
_refine_ls_extinction_method none
_refine_ls_goodness_of_fit_ref 1.187
_refine_ls_hydrogen_treatment noref
_refine_ls_number_parameters 246
_refine_ls_number_reflns 2951
_refine_ls_R_factor_gt 0.0596
_refine_ls_shift/su_max 0.0047
_refine_ls_structure_factor_coef F
_refine_ls_weighting_details 'w = 1/[\s^2^(Fo) + 0.00063|Fo|^2^]'
_refine_ls_weighting_scheme calc
_refine_ls_wR_factor_ref 0.0633
_reflns_number_gt 2951
_reflns_number_total 10534
_reflns_threshold_expression F^2^>2.0\s(F^2^)
_cod_data_source_file ic0496166si20040528_115746.cif
_cod_data_source_block '_Zn2(oba)2(dmf)2'
_cod_original_cell_volume 6716(4)
_cod_original_formula_sum 'C40 H44 N4 O14 Zn2 '
_cod_database_code 4311695

loop_
_symmetry_equiv_pos_as_xyz
x,y,z
1/2-x,-y,z
x,1/2-y,1/2-z
1/2-x,1/2+y,1/2-z
-x,-y,-z
1/2+x,y,-z
-x,1/2+y,1/2+z
1/2+x,1/2-y,1/2+z

loop_
_atom_site_label
_atom_site_type_symbol
_atom_site_fract_x
_atom_site_fract_y
_atom_site_fract_z
_atom_site_U_iso_or_equiv
_atom_site_adp_type
_atom_site_occupancy
_atom_site_calc_flag
_atom_site_refinement_flags
_atom_site_disorder_assembly
_atom_site_disorder_group
Zn(1) Zn 0.34359(2) 0.32228(4) 0.19891(3) 0.0491(2) Uani 1.00 d . . .
O(1) O 0.4053(2) 0.2543(3) 0.1469(2) 0.077(1) Uani 1.00 d . . .
O(2) O 0.4014(2) 0.1419(3) 0.2234(2) 0.075(1) Uani 1.00 d . . .
O(3) O 0.7862(2) 0.2510(2) -0.1453(2) 0.068(1) Uani 1.00 d . . .
O(4) O 0.7819(1) 0.1444(2) -0.2257(2) 0.071(1) Uani 1.00 d . . .
O(5) O 0.5947(2) 0.0249(2) 0.0024(3) 0.108(2) Uani 1.00 d . . .
O(6) O 0.3407(2) 0.4269(3) 0.1397(3) 0.086(2) Uani 1.00 d . . .
O(7) O 0.804(1) 0.386(2) 0.069(2) 0.56(1) Uiso 1.00 d . . .
N(1) N 0.3411(4) 0.5705(4) 0.1373(6) 0.151(3) Uani 1.00 d . . .
N(2) N 0.8369(8) 0.260(2) 0.065(1) 0.398(9) Uiso 1.00 d . . .
C(1) C 0.4218(2) 0.1805(4) 0.1685(3) 0.065(2) Uani 1.00 d . . .
C(2) C 0.4675(2) 0.1423(4) 0.1235(4) 0.067(2) Uani 1.00 d . . .
C(3) C 0.4879(3) 0.1789(4) 0.0583(4) 0.085(2) Uani 1.00 d . . .
C(4) C 0.5320(3) 0.1425(4) 0.0181(4) 0.087(2) Uani 1.00 d . . .
C(5) C 0.5541(3) 0.0688(4) 0.0417(4) 0.077(2) Uani 1.00 d . . .
C(6) C 0.5332(3) 0.0295(4) 0.1047(4) 0.090(2) Uani 1.00 d . . .
C(7) C 0.4904(2) 0.0661(4) 0.1444(4) 0.077(2) Uani 1.00 d . . .
C(8) C 0.7665(2) 0.1833(4) -0.1672(3) 0.058(2) Uani 1.00 d . . .
C(9) C 0.7202(2) 0.1416(4) -0.1233(3) 0.057(2) Uani 1.00 d . . .
C(10) C 0.7028(2) 0.1772(4) -0.0565(4) 0.072(2) Uani 1.00 d . . .
C(11) C 0.6606(3) 0.1406(4) -0.0140(4) 0.088(2) Uani 1.00 d . . .
C(12) C 0.6352(3) 0.0657(4) -0.0398(4) 0.080(2) Uani 1.00 d . . .
C(13) C 0.6527(3) 0.0308(4) -0.1057(4) 0.081(2) Uani 1.00 d . . .
C(14) C 0.6952(2) 0.0675(4) -0.1466(4) 0.071(2) Uani 1.00 d . . .
C(15) C 0.3514(4) 0.4933(7) 0.1632(6) 0.151(4) Uani 1.00 d . . .
C(16) C 0.3083(5) 0.5767(8) 0.0775(8) 0.191(6) Uani 1.00 d . . .
C(17) C 0.3535(8) 0.6450(8) 0.173(1) 0.305(9) Uani 1.00 d . . .
C(18) C 0.843(1) 0.333(2) 0.038(2) 0.39(1) Uiso 1.00 d . . .
C(19) C 0.779(2) 0.245(2) 0.125(2) 0.57(1) Uiso 1.00 d . . .
C(20) C 0.8421(10) 0.169(2) 0.045(1) 0.345(9) Uiso 1.00 d . . .
H(1) H 0.4715 0.2297 0.0406 0.1022 Uiso 1.00 calc . . .
H(2) H 0.5464 0.1694 -0.0256 0.1049 Uiso 1.00 calc . . .
H(3) H 0.5484 -0.0228 0.1206 0.1077 Uiso 1.00 calc . . .
H(4) H 0.4761 0.0382 0.1877 0.0929 Uiso 1.00 calc . . .
H(5) H 0.7201 0.2276 -0.0393 0.0865 Uiso 1.00 calc . . .
H(6) H 0.6489 0.1656 0.0320 0.1054 Uiso 1.00 calc . . .
H(7) H 0.6354 -0.0192 -0.1236 0.0978 Uiso 1.00 calc . . .
H(8) H 0.7077 0.0414 -0.1917 0.0856 Uiso 1.00 calc . . .
H(9) H 0.3711 0.4923 0.2097 0.1807 Uiso 1.00 calc . . .
H(10) H 0.2783 0.5376 0.0817 0.2293 Uiso 1.00 calc . . .
H(11) H 0.3296 0.5648 0.0335 0.2293 Uiso 1.00 calc . . .
H(12) H 0.2936 0.6322 0.0744 0.2293 Uiso 1.00 calc . . .
H(13) H 0.3649 0.6856 0.1369 0.3654 Uiso 1.00 calc . . .
H(14) H 0.3210 0.6648 0.1988 0.3654 Uiso 1.00 calc . . .
H(15) H 0.3830 0.6361 0.2082 0.3654 Uiso 1.00 calc . . .
H(16) H 0.8703 0.3483 0.0013 0.4669 Uiso 1.00 calc . . .
H(17) H 0.7675 0.2981 0.1445 0.6884 Uiso 1.00 calc . . .
H(18) H 0.7889 0.2088 0.1649 0.6884 Uiso 1.00 calc . . .
H(19) H 0.7488 0.2212 0.0969 0.6884 Uiso 1.00 calc . . .
H(20) H 0.8245 0.1356 0.0826 0.4138 Uiso 1.00 calc . . .
H(21) H 0.8243 0.1595 -0.0020 0.4138 Uiso 1.00 calc . . .
H(22) H 0.8807 0.1543 0.0416 0.4138 Uiso 1.00 calc . . .

loop_
_atom_site_aniso_label
_atom_site_aniso_U_11
_atom_site_aniso_U_22
_atom_site_aniso_U_33
_atom_site_aniso_U_12
_atom_site_aniso_U_13
_atom_site_aniso_U_23
Zn(1) 0.0425(3) 0.0558(3) 0.0489(3) 0.0005(3) -0.0006(4) 0.0052(4)
O(1) 0.060(2) 0.090(3) 0.081(3) 0.012(2) 0.019(2) -0.012(3)
O(2) 0.058(2) 0.095(3) 0.071(3) 0.003(2) 0.025(2) -0.005(2)
O(3) 0.064(2) 0.066(3) 0.073(3) -0.008(2) 0.013(2) 0.005(2)
O(4) 0.058(2) 0.082(3) 0.071(3) -0.007(2) 0.017(2) 0.010(2)
O(5) 0.105(3) 0.064(3) 0.157(4) 0.000(3) 0.093(3) 0.000(3)
O(6) 0.101(3) 0.064(3) 0.095(3) -0.003(3) -0.004(3) 0.022(2)
N(1) 0.183(8) 0.078(5) 0.192(8) -0.005(5) 0.000(7) 0.022(5)
C(1) 0.040(3) 0.082(4) 0.072(4) 0.010(3) 0.003(3) -0.027(4)
C(2) 0.051(3) 0.075(4) 0.076(4) -0.009(3) 0.022(3) -0.004(4)
C(3) 0.085(4) 0.082(4) 0.089(5) 0.009(4) 0.034(4) 0.021(4)
C(4) 0.086(4) 0.078(4) 0.098(5) 0.011(4) 0.052(4) 0.016(4)
C(5) 0.066(4) 0.070(4) 0.097(5) -0.003(3) 0.044(4) -0.004(4)
C(6) 0.079(4) 0.069(4) 0.121(6) 0.008(4) 0.047(5) 0.010(4)
C(7) 0.061(4) 0.072(4) 0.099(5) 0.000(3) 0.035(4) 0.014(4)
C(8) 0.048(3) 0.071(4) 0.055(3) 0.016(3) 0.012(3) 0.011(4)
C(9) 0.046(3) 0.067(4) 0.058(4) 0.007(3) 0.016(3) 0.004(3)
C(10) 0.070(4) 0.062(3) 0.084(4) -0.013(3) 0.019(3) 0.004(4)
C(11) 0.093(5) 0.092(5) 0.079(4) -0.002(4) 0.050(4) -0.007(4)
C(12) 0.069(4) 0.051(4) 0.121(6) -0.004(3) 0.038(4) -0.005(4)
C(13) 0.073(4) 0.067(4) 0.105(5) -0.003(4) 0.043(4) -0.021(4)
C(14) 0.051(4) 0.074(4) 0.089(5) -0.001(3) 0.023(4) -0.012(4)
C(15) 0.159(9) 0.128(8) 0.165(9) 0.023(7) 0.059(7) 0.065(7)
C(16) 0.19(1) 0.20(1) 0.18(1) -0.020(8) -0.054(9) 0.072(9)
C(17) 0.47(2) 0.102(8) 0.34(2) 0.07(1) 0.18(2) 0.05(1)

loop_
_atom_type_symbol
_atom_type_description
_atom_type_scat_dispersion_real
_atom_type_scat_dispersion_imag
_atom_type_scat_source
Zn Zn 0.284 1.430
;International Tables for Crystallography
(1992, Vol. C, Tables 4.2.6.8 and 6.1.1.1)
;
C C 0.003 0.002
;International Tables for Crystallography
(1992, Vol. C, Tables 4.2.6.8 and 6.1.1.1)
;
N N 0.006 0.003
;International Tables for Crystallography
(1992, Vol. C, Tables 4.2.6.8 and 6.1.1.1)
;
O O 0.011 0.006
;International Tables for Crystallography
(1992, Vol. C, Tables 4.2.6.8 and 6.1.1.1)
;
H H 0.000 0.000
;International Tables for Crystallography
(1992, Vol. C, Table 6.1.1.2)
;

loop_
_geom_angle_atom_site_label_1
_geom_angle_atom_site_label_2
_geom_angle_atom_site_label_3
_geom_angle
_geom_angle_site_symmetry_1
_geom_angle_site_symmetry_2
_geom_angle_site_symmetry_3
_geom_angle_publ_flag
O(1) Zn(1) O(2) 88.2(2) . . 3_555 yes
O(1) Zn(1) O(3) 88.6(2) . . 6_455 yes
O(1) Zn(1) O(4) 160.6(2) . . 8_455 yes
O(1) Zn(1) O(6) 103.3(2) . . . yes
O(2) Zn(1) O(3) 159.9(2) 3_555 . 6_455 yes
O(2) Zn(1) O(4) 88.2(1) 3_555 . 8_455 yes
O(2) Zn(1) O(6) 98.6(2) 3_555 . . yes
O(3) Zn(1) O(4) 88.2(2) 6_455 . 8_455 yes
O(3) Zn(1) O(6) 101.4(2) 6_455 . . yes
O(4) Zn(1) O(6) 96.1(2) 8_455 . . yes
Zn(1) O(1) C(1) 124.2(4) . . . yes
Zn(1) O(2) C(1) 131.0(4) 3_555 . . yes
Zn(1) O(3) C(8) 126.7(4) 6_555 . . yes
Zn(1) O(4) C(8) 128.0(4) 8_554 . . yes
C(5) O(5) C(12) 121.8(4) . . . yes
Zn(1) O(6) C(15) 124.5(6) . . . yes
C(15) N(1) C(16) 117(1) . . . yes
C(15) N(1) C(17) 126(1) . . . yes
C(16) N(1) C(17) 115(1) . . . yes
C(18) N(2) C(19) 116(2) . . . yes
C(18) N(2) C(20) 141(2) . . . yes
C(19) N(2) C(20) 94(2) . . . yes
O(1) C(1) O(2) 124.0(5) . . . yes
O(1) C(1) C(2) 115.7(6) . . . yes
O(2) C(1) C(2) 120.3(6) . . . yes
C(1) C(2) C(3) 122.5(6) . . . yes
C(1) C(2) C(7) 120.3(6) . . . yes
C(3) C(2) C(7) 117.2(6) . . . yes
C(2) C(3) C(4) 121.2(6) . . . yes
C(3) C(4) C(5) 119.5(6) . . . yes
O(5) C(5) C(4) 123.5(6) . . . yes
O(5) C(5) C(6) 115.8(6) . . . yes
C(4) C(5) C(6) 120.5(6) . . . yes
C(5) C(6) C(7) 119.7(6) . . . yes
C(2) C(7) C(6) 121.8(6) . . . yes
O(3) C(8) O(4) 125.1(5) . . . yes
O(3) C(8) C(9) 119.9(5) . . . yes
O(4) C(8) C(9) 115.0(6) . . . yes
C(8) C(9) C(10) 119.1(5) . . . yes
C(8) C(9) C(14) 122.3(5) . . . yes
C(10) C(9) C(14) 118.6(5) . . . yes
C(9) C(10) C(11) 121.0(6) . . . yes
C(10) C(11) C(12) 119.1(6) . . . yes
O(5) C(12) C(11) 121.0(6) . . . yes
O(5) C(12) C(13) 119.4(6) . . . yes
C(11) C(12) C(13) 119.5(6) . . . yes
C(12) C(13) C(14) 120.5(6) . . . yes
C(9) C(14) C(13) 121.2(6) . . . yes
O(6) C(15) N(1) 132(1) . . . yes
O(7) C(18) N(2) 109(2) . . . yes

loop_
_geom_bond_atom_site_label_1
_geom_bond_atom_site_label_2
_geom_bond_distance
_geom_bond_site_symmetry_1
_geom_bond_site_symmetry_2
_geom_bond_publ_flag
Zn(1) O(1) 2.044(4) . . yes
Zn(1) O(2) 2.029(4) . 3_555 yes
Zn(1) O(3) 2.013(4) . 6_455 yes
Zn(1) O(4) 2.058(4) . 8_455 yes
Zn(1) O(6) 1.968(4) . . yes
O(1) C(1) 1.294(7) . . yes
O(2) C(1) 1.251(7) . . yes
O(3) C(8) 1.236(7) . . yes
O(4) C(8) 1.264(6) . . yes
O(5) C(5) 1.381(7) . . yes
O(5) C(12) 1.382(7) . . yes
O(6) C(15) 1.16(1) . . yes
O(7) C(18) 1.38(3) . . yes
N(1) C(15) 1.33(1) . . yes
N(1) C(16) 1.32(1) . . yes
N(1) C(17) 1.37(2) . . yes
N(2) C(18) 1.27(3) . . yes
N(2) C(19) 1.75(4) . . yes
N(2) C(20) 1.49(3) . . yes
C(1) C(2) 1.482(8) . . yes
C(2) C(3) 1.384(8) . . yes
C(2) C(7) 1.379(8) . . yes
C(3) C(4) 1.396(8) . . yes
C(4) C(5) 1.350(8) . . yes
C(5) C(6) 1.374(9) . . yes
C(6) C(7) 1.368(8) . . yes
C(8) C(9) 1.503(7) . . yes
C(9) C(10) 1.379(8) . . yes
C(9) C(14) 1.383(7) . . yes
C(10) C(11) 1.384(8) . . yes
C(11) C(12) 1.412(8) . . yes
C(12) C(13) 1.360(9) . . yes
C(13) C(14) 1.375(8) . . yes

loop_
_geom_contact_atom_site_label_1
_geom_contact_atom_site_label_2
_geom_contact_distance
_geom_contact_site_symmetry_1
_geom_contact_site_symmetry_2
_geom_contact_publ_flag
O(3) O(4) 2.834(5) . 3_554 ?
O(3) O(6) 3.082(6) . 6_555 ?
O(3) C(1) 3.438(7) . 6_555 ?
O(3) C(8) 3.524(6) . 3_554 ?
O(4) O(6) 2.994(6) . 8_554 ?
O(4) C(8) 3.355(7) . 3_554 ?
O(4) C(15) 3.38(1) . 8_554 ?
O(4) O(4) 3.466(8) . 3_554 ?
O(4) C(1) 3.526(7) . 6_555 ?
O(5) C(20) 3.51(3) . 2_655 ?
O(6) C(18) 3.49(3) . 6_455 ?
C(14) C(14) 3.37(1) . 2_655 ?

loop_
_geom_torsion_atom_site_label_1
_geom_torsion_atom_site_label_2
_geom_torsion_atom_site_label_3
_geom_torsion_atom_site_label_4
_geom_torsion
_geom_torsion_site_symmetry_1
_geom_torsion_site_symmetry_2
_geom_torsion_site_symmetry_3
_geom_torsion_site_symmetry_4
_geom_torsion_publ_flag
Zn(1) O(1) C(1) O(2) 0.7(8) . . . . yes
Zn(1) O(1) C(1) C(2) -179.4(4) . . . . yes
Zn(1) O(2) C(1) O(1) -5.4(8) . 3_555 3_555 3_555 yes
Zn(1) O(2) C(1) C(2) 174.8(4) . 3_555 3_555 3_555 yes
Zn(1) O(6) C(15) N(1) -164.3(9) . . . . yes
O(1) Zn(1) O(2) C(1) -77.3(5) . . 3_555 3_555 yes
O(1) Zn(1) O(6) C(15) -116.3(8) . . . . yes
O(1) C(1) C(2) C(3) -6.0(8) . . . . yes
O(1) C(1) C(2) C(7) 176.1(5) . . . . yes
O(2) Zn(1) Zn(1) O(2) -92.5(2) . 3_555 . 3_555 yes
O(2) Zn(1) Zn(1) O(3) 87.0(2) . 3_555 . 6_455 yes
O(2) Zn(1) Zn(1) O(4) 177.0(2) . 3_555 . 8_455 yes
O(2) Zn(1) Zn(1) O(6) -154(1) . 3_555 . . yes
O(2) Zn(1) O(1) C(1) 80.6(4) . 3_555 3_555 3_555 yes
O(2) Zn(1) O(6) C(15) -26.1(8) . 3_555 3_555 3_555 yes
O(2) C(1) C(2) C(3) 173.8(6) . . . . yes
O(2) C(1) C(2) C(7) -4.0(9) . . . . yes
O(3) Zn(1) O(4) C(8) -85.4(4) . 6_555 3_554 3_554 yes
O(3) C(8) C(9) C(10) -4.0(8) . . . . yes
O(3) C(8) C(9) C(14) 177.5(5) . . . . yes
O(4) Zn(1) O(3) C(8) 73.1(5) . 8_554 3_554 3_554 yes
O(4) C(8) C(9) C(10) 176.6(5) . . . . yes
O(4) C(8) C(9) C(14) -1.9(8) . . . . yes
O(5) C(5) C(4) C(3) 174.8(6) . . . . yes
O(5) C(5) C(6) C(7) -176.1(6) . . . . yes
O(5) C(12) C(11) C(10) 177.0(6) . . . . yes
O(5) C(12) C(13) C(14) -176.1(6) . . . . yes
O(6) Zn(1) O(1) C(1) 179.0(4) . . . . yes
O(6) Zn(1) O(2) C(1) 179.5(5) . . 3_555 3_555 yes
O(6) C(15) N(1) C(16) 7(1) . . . . yes
O(6) C(15) N(1) C(17) 176(1) . . . . yes
O(7) C(18) N(2) C(19) 6(3) . . . . yes
O(7) C(18) N(2) C(20) 146(3) . . . . yes
C(1) C(2) C(3) C(4) 178.4(6) . . . . yes
C(1) C(2) C(7) C(6) -179.2(6) . . . . yes
C(2) C(3) C(4) C(5) 2(1) . . . . yes
C(2) C(7) C(6) C(5) 0(1) . . . . yes
C(3) C(2) C(7) C(6) 2.9(10) . . . . yes
C(3) C(4) C(5) C(6) 0(1) . . . . yes
C(4) C(3) C(2) C(7) -3.7(10) . . . . yes
C(4) C(5) O(5) C(12) 32(1) . . . . yes
C(4) C(5) C(6) C(7) -1(1) . . . . yes
C(5) O(5) C(12) C(11) 39.6(10) . . . . yes
C(5) O(5) C(12) C(13) -143.6(7) . . . . yes
C(6) C(5) O(5) C(12) -152.3(6) . . . . yes
C(8) C(9) C(10) C(11) -179.6(6) . . . . yes
C(8) C(9) C(14) C(13) -179.5(6) . . . . yes
C(9) C(10) C(11) C(12) 0.0(10) . . . . yes
C(9) C(14) C(13) C(12) -1(1) . . . . yes
C(10) C(9) C(14) C(13) 1.9(9) . . . . yes
C(10) C(11) C(12) C(13) 0(1) . . . . yes
C(11) C(10) C(9) C(14) -1.0(9) . . . . yes
C(11) C(12) C(13) C(14) 0(1) . . . . yes
C(11) C(12) C(13) C(14) 0(1) . . . . yes
